data_4084406
loop_
_publ_author_name
'Hodgkinson, Roy'
'Jur\<c\'ik, V\'aclav'
'Zanotti-Gerosa, Antonio'
'Nedden, Hans G\"unter'
'Blackaby, Andrew'
'Clarkson, Guy J.'
'Wills, Martin'

_publ_section_title
;
 Synthesis and Catalytic Applications of an Extended Range of Tethered
 Ruthenium(II)/\h6-Arene/Diamine Complexes
;
_journal_issue 19
_journal_name_full Organometallics
_journal_page_first 5517
_journal_paper_doi 10.1021/om500788t
_journal_volume 33
_journal_year 2014
_chemical_absolute_configuration rmad
_chemical_formula_moiety 'C38 H47 Cl N2 O2 Ru S'
_chemical_formula_sum 'C38 H47 Cl N2 O2 Ru S'
_chemical_formula_weight 732.35
_chemical_name_systematic
;
 ?
;
_space_group_crystal_system orthorhombic
_space_group_IT_number 19
_space_group_name_Hall 'P 2ac 2ab'
_space_group_name_H-M_alt 'P 21 21 21'
_symmetry_space_group_name_Hall 'P 2ac 2ab'
_symmetry_space_group_name_H-M 'P 21 21 21'
_atom_sites_solution_hydrogens mixed
_atom_sites_solution_primary direct
_audit_creation_date 2013-11-13
_audit_creation_method
;
Olex2 1.2
(compiled 2013.11.13 svn.r2838 for OlexSys, GUI svn.r4705)
;
_cell_angle_alpha 90
_cell_angle_beta 90
_cell_angle_gamma 90
_cell_formula_units_Z 4
_cell_length_a 11.8547(2)
_cell_length_b 12.0214(2)
_cell_length_c 25.0457(6)
_cell_measurement_reflns_used 13508
_cell_measurement_temperature 100(2)
_cell_measurement_theta_max 31.3070
_cell_measurement_theta_min 3.2500
_cell_volume 3569.26(12)
_computing_cell_refinement
;
CrysAlisPro, Agilent Technologies,
Version 1.171.36.28 (release 01-02-2013 CrysAlis171 .NET)
(compiled Feb  1 2013,16:14:44)
;
_computing_data_collection
;
CrysAlisPro, Agilent Technologies,
Version 1.171.36.28 (release 01-02-2013 CrysAlis171 .NET)
(compiled Feb  1 2013,16:14:44)
;
_computing_data_reduction
;
CrysAlisPro, Agilent Technologies,
Version 1.171.36.28 (release 01-02-2013 CrysAlis171 .NET)
(compiled Feb  1 2013,16:14:44)
;
_computing_molecular_graphics 'Olex2 (Dolomanov et al., 2009)'
_computing_publication_material 'Olex2 (Dolomanov et al., 2009)'
_computing_structure_refinement 'ShelXL (Sheldrick, 2008)'
_computing_structure_solution 'ShelXS-2013 (Sheldrick, 2008)'
_diffrn_ambient_temperature 100(2)
_diffrn_detector_area_resol_mean 10.2833
_diffrn_measured_fraction_theta_full 0.998
_diffrn_measured_fraction_theta_max 0.929
_diffrn_measurement_device_type 'Xcalibur, Ruby, Gemini'
_diffrn_measurement_method '\w scans'
_diffrn_orient_matrix_UB_11 -0.0248892000
_diffrn_orient_matrix_UB_12 0.0528849000
_diffrn_orient_matrix_UB_13 -0.0043777000
_diffrn_orient_matrix_UB_21 0.0015809000
_diffrn_orient_matrix_UB_22 0.0107444000
_diffrn_orient_matrix_UB_23 0.0278243000
_diffrn_orient_matrix_UB_31 0.0544036000
_diffrn_orient_matrix_UB_32 0.0238939000
_diffrn_orient_matrix_UB_33 -0.0028005000
_diffrn_radiation_monochromator graphite
_diffrn_radiation_type MoK\a
_diffrn_radiation_wavelength 0.71073
_diffrn_reflns_av_R_equivalents 0.0437
_diffrn_reflns_av_unetI/netI 0.0632
_diffrn_reflns_Laue_measured_fraction_full 0.998
_diffrn_reflns_Laue_measured_fraction_max 0.929
_diffrn_reflns_limit_h_max 15
_diffrn_reflns_limit_h_min -16
_diffrn_reflns_limit_k_max 16
_diffrn_reflns_limit_k_min -11
_diffrn_reflns_limit_l_max 35
_diffrn_reflns_limit_l_min -28
_diffrn_reflns_number 26463
_diffrn_reflns_point_group_measured_fraction_full 0.999
_diffrn_reflns_point_group_measured_fraction_max 0.907
_diffrn_reflns_theta_full 25.242
_diffrn_reflns_theta_max 31.474
_diffrn_reflns_theta_min 2.910
_diffrn_source 'Enhance (Mo) X-ray Source'
_exptl_absorpt_coefficient_mu 0.607
_exptl_absorpt_correction_T_max 1.00000
_exptl_absorpt_correction_T_min 0.86012
_exptl_absorpt_correction_type multi-scan
_exptl_absorpt_process_details
;
CrysAlisPro, Agilent Technologies,
Version 1.171.36.28 (release 01-02-2013 CrysAlis171 .NET)
(compiled Feb  1 2013,16:14:44)
Empirical absorption correction using spherical harmonics,
 implemented in SCALE3 ABSPACK scaling algorithm.
;
_exptl_crystal_colour orange
_exptl_crystal_colour_primary orange
_exptl_crystal_density_diffrn 1.363
_exptl_crystal_description block
_exptl_crystal_F_000 1528
_exptl_crystal_size_max 0.38
_exptl_crystal_size_mid 0.2
_exptl_crystal_size_min 0.14
_refine_diff_density_max 0.846
_refine_diff_density_min -0.744
_refine_diff_density_rms 0.090
_refine_ls_abs_structure_details
;
 Flack x determined using 3752 quotients [(I+)-(I-)]/[(I+)+(I-)]
 (Parsons and Flack (2004), Acta Cryst. A60, s61).

The handedness of the crystal was determined from both the Flack and
from the known chiral starting diamine.

Hooft y: 0.021(14) (Olex2)
;
_refine_ls_abs_structure_Flack 0.015(14)
_refine_ls_extinction_method none
_refine_ls_goodness_of_fit_ref 1.028
_refine_ls_hydrogen_treatment mixed
_refine_ls_matrix_type full
_refine_ls_number_parameters 415
_refine_ls_number_reflns 10755
_refine_ls_number_restraints 1
_refine_ls_restrained_S_all 1.028
_refine_ls_R_factor_all 0.0518
_refine_ls_R_factor_gt 0.0418
_refine_ls_shift/su_max 0.001
_refine_ls_shift/su_mean 0.000
_refine_ls_structure_factor_coef Fsqd
_refine_ls_weighting_details 'w=1/[\s^2^(Fo^2^)+(0.0344P)^2^+0.8857P] where P=(Fo^2^+2Fc^2^)/3'
_refine_ls_weighting_scheme calc
_refine_ls_wR_factor_gt 0.0797
_refine_ls_wR_factor_ref 0.0832
_reflns_Friedel_coverage 0.772
_reflns_Friedel_fraction_full 1.000
_reflns_Friedel_fraction_max 0.881
_reflns_number_gt 9507
_reflns_number_total 10755
_reflns_threshold_expression 'I > 2\s(I)'
_cod_data_source_file om500788t_si_002.cif
_cod_data_source_block rh1
_cod_depositor_comments 'Adding full bibliography for 4084406.cif.'
_cod_original_cell_volume 3569.27(13)
_cod_database_code 4084406
_shelxl_version_number 2013-4
_chemical_oxdiff_formula 'C20 H20 N2 O2 Cl Ru'
_shelx_space_group_comment
;
The symmetry employed for this shelxl refinement is uniquely defined
by the following loop, which should always be used as a source of
symmetry information in preference to the above space-group names.
They are only intended as comments.
;
_reflns_odcompleteness_completeness 99.77
_reflns_odcompleteness_iscentric 1
_reflns_odcompleteness_theta 28.98
_olex2_refinement_description
;
1. Fixed Uiso
 At 1.2 times of:
  All C(H) groups, All C(H,H) groups
 At 1.5 times of:
  All C(H,H,H) groups, All N(H) groups
2. Restrained distances
 N32-H32
 0.85 with sigma of 0.02
3.a Ternary CH refined with riding coordinates:
 C2(H2), C7(H7), C12(H12), C18(H18), C25(H25)
3.b Secondary CH2 refined with riding coordinates:
 C33(H33A,H33B), C34(H34A,H34B), C35(H35A,H35B)
3.c Aromatic/amide H refined with riding coordinates:
 C5(H5), C10(H10), C20(H20), C21(H21), C22(H22), C23(H23), C24(H24), C27(H27),
 C28(H28), C29(H29), C30(H30), C31(H31), C37(H37), C38(H38), C39(H39), C40(H40),
  C41(H41)
3.d Idealised Me refined as rotating group:
 C1(H1A,H1B,H1C), C3(H3A,H3B,H3C), C8(H8A,H8B,H8C), C9(H9A,H9B,H9C), C13(H13A,
 H13B,H13C), C14(H14A,H14B,H14C)

The NH hydrogen was located in a difference map and refined with a DFIX restraint
and given a thermal parameter Uiso 1.5 times the Uequiv of the parent nitrogen

There is a B warning in the cif checker for a large Non-Solvent C  Ueq(max)/Ueq(min) 
This is due to one of the isopropyl groups (C7-C9) undergoing greater thermal 
libration than the other atoms in the structure.
;

loop_
_space_group_symop_operation_xyz
'x, y, z'
'-x+1/2, -y, z+1/2'
'-x, y+1/2, -z+1/2'
'x+1/2, -y+1/2, -z'

loop_
_atom_site_label
_atom_site_type_symbol
_atom_site_fract_x
_atom_site_fract_y
_atom_site_fract_z
_atom_site_U_iso_or_equiv
_atom_site_adp_type
_atom_site_occupancy
_atom_site_site_symmetry_order
_atom_site_calc_flag
_atom_site_refinement_flags_posn
C1 C 0.4417(4) 0.2030(4) 0.5942(2) 0.0340(10) Uani 1 1 d .
H1A H 0.5172 0.1926 0.5813 0.051 Uiso 1 1 calc GR
H1B H 0.3888 0.1801 0.5674 0.051 Uiso 1 1 calc GR
H1C H 0.4308 0.1592 0.6259 0.051 Uiso 1 1 calc GR
Cl1 Cl 0.80788(7) 0.74593(6) 0.54032(5) 0.01796(17) Uani 1 1 d .
Ru1 Ru 0.61126(2) 0.80614(2) 0.54219(2) 0.01303(7) Uani 1 1 d .
C2 C 0.4230(3) 0.3265(3) 0.60739(17) 0.0235(9) Uani 1 1 d .
H2 H 0.4210 0.3676 0.5736 0.028 Uiso 1 1 calc R
C3 C 0.3076(4) 0.3416(4) 0.63501(19) 0.0293(10) Uani 1 1 d .
H3A H 0.3072 0.3017 0.6682 0.044 Uiso 1 1 calc GR
H3B H 0.2491 0.3134 0.6123 0.044 Uiso 1 1 calc GR
H3C H 0.2949 0.4192 0.6417 0.044 Uiso 1 1 calc GR
C4 C 0.5159(3) 0.3775(3) 0.64211(16) 0.0194(8) Uani 1 1 d .
C5 C 0.5724(3) 0.3057(4) 0.67657(16) 0.0241(8) Uani 1 1 d .
H5 H 0.5538 0.2306 0.6754 0.029 Uiso 1 1 calc R
C6 C 0.6532(4) 0.3383(3) 0.71191(17) 0.0239(9) Uani 1 1 d .
C7 C 0.7126(4) 0.2577(4) 0.7501(2) 0.0318(11) Uani 1 1 d .
H7 H 0.6840 0.2738 0.7860 0.038 Uiso 1 1 calc R
C8 C 0.8400(5) 0.2790(5) 0.7514(3) 0.0588(17) Uani 1 1 d .
H8A H 0.8697 0.2750 0.7158 0.088 Uiso 1 1 calc GR
H8B H 0.8758 0.2237 0.7732 0.088 Uiso 1 1 calc GR
H8C H 0.8543 0.3514 0.7660 0.088 Uiso 1 1 calc GR
C9 C 0.6878(6) 0.1351(4) 0.7391(3) 0.0538(16) Uani 1 1 d .
H9A H 0.6083 0.1217 0.7425 0.081 Uiso 1 1 calc GR
H9B H 0.7279 0.0898 0.7643 0.081 Uiso 1 1 calc GR
H9C H 0.7117 0.1167 0.7035 0.081 Uiso 1 1 calc GR
C10 C 0.6822(4) 0.4506(3) 0.71180(17) 0.0243(9) Uani 1 1 d .
H10 H 0.7369 0.4752 0.7357 0.029 Uiso 1 1 calc R
C11 C 0.6331(3) 0.5273(3) 0.67770(16) 0.0194(8) Uani 1 1 d .
C12 C 0.6802(4) 0.6465(3) 0.67975(18) 0.0235(8) Uani 1 1 d .
H12 H 0.6578 0.6843 0.6467 0.028 Uiso 1 1 calc R
C13 C 0.6293(4) 0.7104(4) 0.72647(17) 0.0320(10) Uani 1 1 d .
H13A H 0.5488 0.7138 0.7224 0.048 Uiso 1 1 calc GR
H13B H 0.6595 0.7845 0.7271 0.048 Uiso 1 1 calc GR
H13C H 0.6474 0.6732 0.7593 0.048 Uiso 1 1 calc GR
C14 C 0.8084(4) 0.6495(4) 0.6832(2) 0.0321(10) Uani 1 1 d .
H14A H 0.8318 0.6273 0.7184 0.048 Uiso 1 1 calc GR
H14B H 0.8345 0.7237 0.6762 0.048 Uiso 1 1 calc GR
H14C H 0.8398 0.5994 0.6573 0.048 Uiso 1 1 calc GR
C15 C 0.5463(3) 0.4908(3) 0.64296(15) 0.0174(8) Uani 1 1 d .
O16A O 0.4516(2) 0.6852(2) 0.63764(11) 0.0201(6) Uani 1 1 d .
O16B O 0.3829(2) 0.54500(19) 0.57595(11) 0.0184(5) Uani 1 1 d .
S16 S 0.47870(8) 0.59528(7) 0.60208(4) 0.01481(18) Uani 1 1 d .
N17 N 0.5702(3) 0.6371(2) 0.55933(13) 0.0142(6) Uani 1 1 d .
C18 C 0.5832(3) 0.5567(3) 0.51468(16) 0.0149(7) Uani 1 1 d .
H18 H 0.5080 0.5290 0.5053 0.018 Uiso 1 1 calc R
C19 C 0.6572(3) 0.4567(3) 0.52786(15) 0.0160(8) Uani 1 1 d .
C20 C 0.7477(3) 0.4656(3) 0.56190(17) 0.0191(8) Uani 1 1 d .
H20 H 0.7638 0.5340 0.5775 0.023 Uiso 1 1 calc R
C21 C 0.8162(4) 0.3739(3) 0.57348(19) 0.0260(9) Uani 1 1 d .
H21 H 0.8758 0.3806 0.5974 0.031 Uiso 1 1 calc R
C22 C 0.7945(4) 0.2736(3) 0.5491(2) 0.0323(11) Uani 1 1 d .
H22 H 0.8402 0.2124 0.5561 0.039 Uiso 1 1 calc R
C23 C 0.7057(5) 0.2640(3) 0.5147(2) 0.0349(12) Uani 1 1 d .
H23 H 0.6920 0.1960 0.4982 0.042 Uiso 1 1 calc R
C24 C 0.6358(4) 0.3535(3) 0.50384(18) 0.0266(10) Uani 1 1 d .
H24 H 0.5749 0.3452 0.4807 0.032 Uiso 1 1 calc R
C25 C 0.6323(3) 0.6164(3) 0.46515(15) 0.0137(7) Uani 1 1 d .
H25 H 0.7146 0.6177 0.4687 0.016 Uiso 1 1 calc R
C26 C 0.6032(4) 0.5536(3) 0.41494(15) 0.0147(7) Uani 1 1 d .
C27 C 0.6852(3) 0.4913(3) 0.38847(16) 0.0181(8) Uani 1 1 d .
H27 H 0.7591 0.4916 0.4010 0.022 Uiso 1 1 calc R
C28 C 0.6583(4) 0.4295(3) 0.34396(17) 0.0230(9) Uani 1 1 d .
H28 H 0.7140 0.3883 0.3269 0.028 Uiso 1 1 calc R
C29 C 0.5504(4) 0.4281(4) 0.32461(18) 0.0258(9) Uani 1 1 d .
H29 H 0.5326 0.3856 0.2947 0.031 Uiso 1 1 calc R
C30 C 0.4678(4) 0.4904(4) 0.34978(19) 0.0332(11) Uani 1 1 d .
H30 H 0.3946 0.4909 0.3364 0.040 Uiso 1 1 calc R
C31 C 0.4939(4) 0.5516(4) 0.39465(17) 0.0252(9) Uani 1 1 d .
H31 H 0.4376 0.5923 0.4116 0.030 Uiso 1 1 calc R
N32 N 0.5909(2) 0.7337(2) 0.46528(13) 0.0140(6) Uani 1 1 d D
H32 H 0.520(2) 0.737(3) 0.4643(19) 0.021 Uiso 1 1 d DR
C33 C 0.6398(3) 0.7985(3) 0.42042(16) 0.0191(8) Uani 1 1 d .
H33A H 0.6347 0.7548 0.3879 0.023 Uiso 1 1 calc R
H33B H 0.7191 0.8120 0.4276 0.023 Uiso 1 1 calc R
C34 C 0.5802(4) 0.9098(3) 0.41184(17) 0.0227(9) Uani 1 1 d .
H34A H 0.4994 0.8978 0.4140 0.027 Uiso 1 1 calc R
H34B H 0.5970 0.9360 0.3761 0.027 Uiso 1 1 calc R
C35 C 0.6127(3) 1.0006(3) 0.45175(17) 0.0216(8) Uani 1 1 d .
H35A H 0.6925 1.0167 0.4477 0.026 Uiso 1 1 calc R
H35B H 0.5714 1.0678 0.4430 0.026 Uiso 1 1 calc R
C36 C 0.5904(3) 0.9715(3) 0.50887(17) 0.0199(8) Uani 1 1 d .
C37 C 0.6776(3) 0.9737(3) 0.5468(2) 0.0224(9) Uani 1 1 d .
H37 H 0.7483 1.0004 0.5371 0.027 Uiso 1 1 calc R
C38 C 0.6591(4) 0.9354(3) 0.59981(19) 0.0229(9) Uani 1 1 d .
H38 H 0.7174 0.9388 0.6246 0.027 Uiso 1 1 calc R
C39 C 0.5551(4) 0.8932(3) 0.61503(18) 0.0217(9) Uani 1 1 d .
H39 H 0.5435 0.8683 0.6498 0.026 Uiso 1 1 calc R
C40 C 0.4656(3) 0.8883(3) 0.57655(17) 0.0195(8) Uani 1 1 d .
H40 H 0.3962 0.8580 0.5859 0.023 Uiso 1 1 calc R
C41 C 0.4830(3) 0.9289(3) 0.52503(16) 0.0172(8) Uani 1 1 d .
H41 H 0.4236 0.9284 0.5007 0.021 Uiso 1 1 calc R

loop_
_atom_site_aniso_label
_atom_site_aniso_U_11
_atom_site_aniso_U_22
_atom_site_aniso_U_33
_atom_site_aniso_U_23
_atom_site_aniso_U_13
_atom_site_aniso_U_12
C1 0.040(3) 0.023(2) 0.039(3) 0.005(2) -0.007(2) -0.0078(19)
Cl1 0.0088(4) 0.0157(4) 0.0294(5) -0.0026(4) -0.0023(4) 0.0000(3)
Ru1 0.00855(11) 0.01129(11) 0.01926(13) -0.00284(11) -0.00162(12) 0.00052(10)
C2 0.023(2) 0.021(2) 0.026(2) 0.0079(16) -0.0030(16) -0.0041(14)
C3 0.020(2) 0.036(2) 0.032(3) 0.0163(19) 0.0008(19) -0.0048(17)
C4 0.0153(19) 0.0249(19) 0.018(2) 0.0032(15) 0.0036(16) 0.0008(14)
C5 0.024(2) 0.0230(18) 0.025(2) 0.0036(18) 0.0058(16) 0.0068(17)
C6 0.022(2) 0.031(2) 0.019(2) 0.0045(16) 0.0039(16) 0.0107(15)
C7 0.033(3) 0.035(2) 0.028(3) 0.0075(19) 0.000(2) 0.0156(19)
C8 0.043(4) 0.064(4) 0.069(4) 0.017(3) -0.019(3) 0.016(3)
C9 0.053(4) 0.043(3) 0.065(4) 0.016(3) -0.011(3) 0.022(3)
C10 0.019(2) 0.036(2) 0.019(2) -0.0006(17) -0.0018(17) 0.0080(17)
C11 0.018(2) 0.0250(19) 0.0158(19) -0.0014(15) 0.0030(15) 0.0054(14)
C12 0.021(2) 0.030(2) 0.020(2) -0.0024(17) -0.0037(17) 0.0029(17)
C13 0.038(3) 0.035(2) 0.023(2) -0.0100(18) -0.0064(19) 0.007(2)
C14 0.026(2) 0.042(3) 0.028(3) -0.001(2) -0.008(2) -0.003(2)
C15 0.0155(19) 0.0250(19) 0.0118(19) 0.0021(14) 0.0023(14) 0.0034(14)
O16A 0.0174(13) 0.0231(13) 0.0198(14) -0.0022(12) 0.0029(11) 0.0051(11)
O16B 0.0110(12) 0.0214(12) 0.0229(14) 0.0041(10) -0.0005(12) -0.0010(11)
S16 0.0103(4) 0.0184(4) 0.0157(5) 0.0010(3) 0.0014(3) 0.0017(3)
N17 0.0117(14) 0.0145(14) 0.0165(16) -0.0027(11) 0.0007(12) -0.0008(11)
C18 0.0133(19) 0.0123(15) 0.0189(19) -0.0040(13) 0.0009(14) -0.0033(12)
C19 0.0180(18) 0.0132(16) 0.017(2) -0.0003(13) 0.0069(14) -0.0015(13)
C20 0.020(2) 0.0139(17) 0.023(2) 0.0004(14) 0.0070(16) 0.0009(14)
C21 0.017(2) 0.026(2) 0.035(3) 0.0078(18) 0.0062(19) 0.0029(16)
C22 0.042(3) 0.0156(18) 0.039(3) 0.0085(18) 0.013(2) 0.0108(16)
C23 0.061(4) 0.0109(18) 0.032(3) -0.0020(17) 0.011(2) -0.0002(18)
C24 0.041(3) 0.0156(18) 0.023(2) 0.0003(15) 0.0036(19) -0.0062(17)
C25 0.0100(17) 0.0149(15) 0.0162(19) -0.0020(13) 0.0018(14) -0.0002(11)
C26 0.0131(18) 0.0145(15) 0.0166(18) -0.0012(13) 0.0033(16) -0.0005(14)
C27 0.0148(18) 0.0167(18) 0.023(2) 0.0004(15) -0.0012(16) 0.0010(14)
C28 0.023(2) 0.0218(19) 0.024(2) -0.0048(16) 0.0086(17) 0.0034(15)
C29 0.023(2) 0.031(2) 0.023(2) -0.0141(18) 0.0011(18) -0.0025(17)
C30 0.018(2) 0.048(3) 0.033(3) -0.021(2) -0.0035(19) 0.0025(19)
C31 0.016(2) 0.037(2) 0.023(2) -0.0150(18) 0.0005(17) 0.0038(16)
N32 0.0099(14) 0.0145(12) 0.0176(17) -0.0003(11) 0.0005(12) 0.0014(10)
C33 0.0165(18) 0.0181(17) 0.023(2) 0.0016(16) 0.0021(14) 0.0011(14)
C34 0.021(2) 0.0212(18) 0.026(2) 0.0056(16) -0.0025(16) -0.0007(15)
C35 0.0158(16) 0.0138(15) 0.035(2) 0.0053(15) 0.004(2) -0.0001(14)
C36 0.016(2) 0.0094(15) 0.034(2) -0.0017(15) -0.0040(16) 0.0016(13)
C37 0.0145(17) 0.0109(15) 0.042(3) -0.0078(17) -0.0042(19) -0.0022(12)
C38 0.018(2) 0.0137(18) 0.037(3) -0.0101(17) -0.0092(19) 0.0015(14)
C39 0.023(2) 0.0146(18) 0.027(2) -0.0077(16) -0.0012(17) 0.0065(15)
C40 0.0143(18) 0.0149(17) 0.029(2) -0.0045(15) -0.0006(16) 0.0045(13)
C41 0.0135(18) 0.0108(15) 0.027(2) -0.0038(14) -0.0059(15) 0.0017(13)

loop_
_atom_type_symbol
_atom_type_description
_atom_type_scat_dispersion_real
_atom_type_scat_dispersion_imag
_atom_type_scat_source
C C 0.0033 0.0016 'International Tables Vol C Tables 4.2.6.8 and 6.1.1.4'
H H 0.0000 0.0000 'International Tables Vol C Tables 4.2.6.8 and 6.1.1.4'
Cl Cl 0.1484 0.1585 'International Tables Vol C Tables 4.2.6.8 and 6.1.1.4'
N N 0.0061 0.0033 'International Tables Vol C Tables 4.2.6.8 and 6.1.1.4'
O O 0.0106 0.0060 'International Tables Vol C Tables 4.2.6.8 and 6.1.1.4'
Ru Ru -1.2594 0.8363 'International Tables Vol C Tables 4.2.6.8 and 6.1.1.4'
S S 0.1246 0.1234 'International Tables Vol C Tables 4.2.6.8 and 6.1.1.4'

loop_
_geom_angle_atom_site_label_1
_geom_angle_atom_site_label_2
_geom_angle_atom_site_label_3
_geom_angle
H1A C1 H1B 109.5
H1A C1 H1C 109.5
H1B C1 H1C 109.5
C2 C1 H1A 109.5
C2 C1 H1B 109.5
C2 C1 H1C 109.5
N17 Ru1 Cl1 86.53(8)
N17 Ru1 C36 157.50(13)
N17 Ru1 C37 163.39(15)
N17 Ru1 C38 126.95(14)
N17 Ru1 C39 102.50(14)
N17 Ru1 C40 99.92(13)
N17 Ru1 C41 121.98(13)
N32 Ru1 Cl1 88.26(8)
N32 Ru1 N17 76.49(11)
N32 Ru1 C36 90.79(13)
N32 Ru1 C37 118.05(15)
N32 Ru1 C38 156.09(14)
N32 Ru1 C39 155.30(13)
N32 Ru1 C40 117.10(13)
N32 Ru1 C41 91.12(13)
C36 Ru1 Cl1 111.91(11)
C36 Ru1 C38 68.51(16)
C36 Ru1 C39 81.33(15)
C37 Ru1 Cl1 85.99(10)
C37 Ru1 C36 37.80(15)
C37 Ru1 C38 38.06(17)
C37 Ru1 C39 67.94(17)
C37 Ru1 C40 81.04(15)
C38 Ru1 Cl1 88.63(11)
C38 Ru1 C39 36.73(15)
C39 Ru1 Cl1 116.41(11)
C40 Ru1 Cl1 154.61(11)
C40 Ru1 C36 69.17(15)
C40 Ru1 C38 67.79(15)
C40 Ru1 C39 38.28(15)
C41 Ru1 Cl1 150.47(11)
C41 Ru1 C36 38.56(14)
C41 Ru1 C37 68.34(14)
C41 Ru1 C38 80.14(14)
C41 Ru1 C39 68.18(15)
C41 Ru1 C40 37.59(15)
C1 C2 H2 107.8
C1 C2 C3 109.8(3)
C3 C2 H2 107.8
C4 C2 C1 113.9(3)
C4 C2 H2 107.8
C4 C2 C3 109.6(4)
C2 C3 H3A 109.5
C2 C3 H3B 109.5
C2 C3 H3C 109.5
H3A C3 H3B 109.5
H3A C3 H3C 109.5
H3B C3 H3C 109.5
C5 C4 C2 116.7(3)
C5 C4 C15 117.8(4)
C15 C4 C2 125.4(3)
C4 C5 H5 117.9
C6 C5 C4 124.3(4)
C6 C5 H5 117.9
C5 C6 C7 123.2(4)
C5 C6 C10 116.8(4)
C10 C6 C7 120.0(4)
C6 C7 H7 106.8
C8 C7 C6 111.1(4)
C8 C7 H7 106.8
C9 C7 C6 114.1(4)
C9 C7 H7 106.8
C9 C7 C8 110.7(4)
C7 C8 H8A 109.5
C7 C8 H8B 109.5
C7 C8 H8C 109.5
H8A C8 H8B 109.5
H8A C8 H8C 109.5
H8B C8 H8C 109.5
C7 C9 H9A 109.5
C7 C9 H9B 109.5
C7 C9 H9C 109.5
H9A C9 H9B 109.5
H9A C9 H9C 109.5
H9B C9 H9C 109.5
C6 C10 H10 118.6
C11 C10 C6 122.9(4)
C11 C10 H10 118.6
C10 C11 C12 116.6(4)
C10 C11 C15 118.5(4)
C15 C11 C12 124.9(3)
C11 C12 H12 107.8
C13 C12 C11 110.6(4)
C13 C12 H12 107.8
C14 C12 C11 112.7(3)
C14 C12 H12 107.8
C14 C12 C13 109.8(4)
C12 C13 H13A 109.5
C12 C13 H13B 109.5
C12 C13 H13C 109.5
H13A C13 H13B 109.5
H13A C13 H13C 109.5
H13B C13 H13C 109.5
C12 C14 H14A 109.5
C12 C14 H14B 109.5
C12 C14 H14C 109.5
H14A C14 H14B 109.5
H14A C14 H14C 109.5
H14B C14 H14C 109.5
C4 C15 C11 119.6(4)
C4 C15 S16 123.4(3)
C11 C15 S16 117.0(3)
O16A S16 C15 105.69(17)
O16A S16 O16B 114.83(16)
O16A S16 N17 109.23(16)
O16B S16 C15 108.34(17)
O16B S16 N17 111.12(16)
N17 S16 C15 107.23(17)
S16 N17 Ru1 125.93(16)
C18 N17 Ru1 116.4(2)
C18 N17 S16 111.7(2)
N17 C18 H18 107.9
N17 C18 C19 114.2(3)
N17 C18 C25 110.0(3)
C19 C18 H18 107.9
C19 C18 C25 108.8(3)
C25 C18 H18 107.9
C20 C19 C18 121.4(3)
C20 C19 C24 118.5(4)
C24 C19 C18 120.1(4)
C19 C20 H20 119.4
C19 C20 C21 121.3(4)
C21 C20 H20 119.4
C20 C21 H21 120.3
C22 C21 C20 119.3(4)
C22 C21 H21 120.3
C21 C22 H22 120.0
C23 C22 C21 119.9(4)
C23 C22 H22 120.0
C22 C23 H23 119.3
C22 C23 C24 121.3(4)
C24 C23 H23 119.3
C19 C24 H24 120.2
C23 C24 C19 119.6(4)
C23 C24 H24 120.2
C18 C25 H25 108.1
C26 C25 C18 110.5(3)
C26 C25 H25 108.1
N32 C25 C18 108.2(3)
N32 C25 H25 108.1
N32 C25 C26 113.6(3)
C27 C26 C25 120.4(4)
C31 C26 C25 121.7(3)
C31 C26 C27 117.8(4)
C26 C27 H27 119.6
C28 C27 C26 120.8(4)
C28 C27 H27 119.6
C27 C28 H28 119.7
C29 C28 C27 120.7(4)
C29 C28 H28 119.7
C28 C29 H29 120.2
C28 C29 C30 119.6(4)
C30 C29 H29 120.2
C29 C30 H30 120.0
C31 C30 C29 120.0(4)
C31 C30 H30 120.0
C26 C31 H31 119.5
C30 C31 C26 121.1(4)
C30 C31 H31 119.5
Ru1 N32 H32 97(3)
C25 N32 Ru1 110.6(2)
C25 N32 H32 112(3)
C33 N32 Ru1 115.2(2)
C33 N32 C25 111.4(3)
C33 N32 H32 110(3)
N32 C33 H33A 109.1
N32 C33 H33B 109.1
N32 C33 C34 112.6(3)
H33A C33 H33B 107.8
C34 C33 H33A 109.1
C34 C33 H33B 109.1
C33 C34 H34A 108.6
C33 C34 H34B 108.6
C33 C34 C35 114.6(3)
H34A C34 H34B 107.6
C35 C34 H34A 108.6
C35 C34 H34B 108.6
C34 C35 H35A 108.7
C34 C35 H35B 108.7
H35A C35 H35B 107.6
C36 C35 C34 114.4(3)
C36 C35 H35A 108.7
C36 C35 H35B 108.7
C35 C36 Ru1 124.2(2)
C37 C36 Ru1 70.9(2)
C37 C36 C35 120.8(4)
C37 C36 C41 118.1(4)
C41 C36 Ru1 70.4(2)
C41 C36 C35 120.8(4)
Ru1 C37 H37 129.4
C36 C37 Ru1 71.3(2)
C36 C37 H37 119.6
C36 C37 C38 120.8(4)
C38 C37 Ru1 72.1(2)
C38 C37 H37 119.6
Ru1 C38 H38 131.4
C37 C38 Ru1 69.8(2)
C37 C38 H38 119.6
C39 C38 Ru1 72.1(2)
C39 C38 C37 120.8(4)
C39 C38 H38 119.6
Ru1 C39 H39 131.7
C38 C39 Ru1 71.2(2)
C38 C39 H39 120.4
C38 C39 C40 119.2(4)
C40 C39 Ru1 69.4(2)
C40 C39 H39 120.4
Ru1 C40 H40 128.9
C39 C40 Ru1 72.3(2)
C39 C40 H40 120.0
C41 C40 Ru1 71.0(2)
C41 C40 C39 119.9(4)
C41 C40 H40 120.0
Ru1 C41 H41 131.1
C36 C41 Ru1 71.0(2)
C36 C41 H41 119.4
C40 C41 Ru1 71.4(2)
C40 C41 C36 121.2(4)
C40 C41 H41 119.4

loop_
_geom_bond_atom_site_label_1
_geom_bond_atom_site_label_2
_geom_bond_distance
C1 H1A 0.9600
C1 H1B 0.9600
C1 H1C 0.9600
C1 C2 1.536(6)
Cl1 Ru1 2.4410(8)
Ru1 N17 2.134(3)
Ru1 N32 2.128(3)
Ru1 C36 2.170(4)
Ru1 C37 2.165(3)
Ru1 C38 2.195(4)
Ru1 C39 2.206(4)
Ru1 C40 2.167(4)
Ru1 C41 2.163(4)
C2 H2 0.9800
C2 C3 1.544(6)
C2 C4 1.531(6)
C3 H3A 0.9600
C3 H3B 0.9600
C3 H3C 0.9600
C4 C5 1.393(6)
C4 C15 1.409(5)
C5 H5 0.9300
C5 C6 1.362(6)
C6 C7 1.532(6)
C6 C10 1.393(6)
C7 H7 0.9800
C7 C8 1.532(8)
C7 C9 1.529(7)
C8 H8A 0.9600
C8 H8B 0.9600
C8 H8C 0.9600
C9 H9A 0.9600
C9 H9B 0.9600
C9 H9C 0.9600
C10 H10 0.9300
C10 C11 1.385(5)
C11 C12 1.538(6)
C11 C15 1.418(6)
C12 H12 0.9800
C12 C13 1.525(6)
C12 C14 1.524(6)
C13 H13A 0.9600
C13 H13B 0.9600
C13 H13C 0.9600
C14 H14A 0.9600
C14 H14B 0.9600
C14 H14C 0.9600
C15 S16 1.807(4)
O16A S16 1.437(3)
O16B S16 1.444(3)
S16 N17 1.604(3)
N17 C18 1.486(5)
C18 H18 0.9800
C18 C19 1.525(5)
C18 C25 1.546(5)
C19 C20 1.375(6)
C19 C24 1.402(5)
C20 H20 0.9300
C20 C21 1.400(5)
C21 H21 0.9300
C21 C22 1.375(6)
C22 H22 0.9300
C22 C23 1.364(7)
C23 H23 0.9300
C23 C24 1.386(6)
C24 H24 0.9300
C25 H25 0.9800
C25 C26 1.507(5)
C25 N32 1.493(4)
C26 C27 1.395(5)
C26 C31 1.392(6)
C27 H27 0.9300
C27 C28 1.377(6)
C28 H28 0.9300
C28 C29 1.368(6)
C29 H29 0.9300
C29 C30 1.384(6)
C30 H30 0.9300
C30 C31 1.379(6)
C31 H31 0.9300
N32 H32 0.84(2)
N32 C33 1.485(5)
C33 H33A 0.9700
C33 H33B 0.9700
C33 C34 1.529(5)
C34 H34A 0.9700
C34 H34B 0.9700
C34 C35 1.530(6)
C35 H35A 0.9700
C35 H35B 0.9700
C35 C36 1.496(6)
C36 C37 1.404(6)
C36 C41 1.431(5)
C37 H37 0.9300
C37 C38 1.422(6)
C38 H38 0.9300
C38 C39 1.387(6)
C39 H39 0.9300
C39 C40 1.434(6)
C40 H40 0.9300
C40 C41 1.395(6)
C41 H41 0.9300

loop_
_geom_hbond_atom_site_label_D
_geom_hbond_atom_site_label_H
_geom_hbond_atom_site_label_A
_geom_hbond_distance_DH
_geom_hbond_distance_HA
_geom_hbond_distance_DA
_geom_hbond_angle_DHA
_geom_hbond_site_symmetry_A
N32 H32 Cl1 0.84(2) 2.53(2) 3.367(3) 178(4) 4_466
